data_2310152
loop_
_publ_author_name
'Ramadhar, Timothy R.'
'Zheng, Shao-Liang'
'Chen, Yu-Sheng'
'Clardy, Jon'

_publ_section_title
;
 Analysis of rapidly synthesized guest-filled porous complexes with
 synchrotron radiation: practical guidelines for the crystalline sponge
 method
;
_journal_issue 1
_journal_name_full 'Acta Crystallographica Section A'
_journal_page_first
;
;
_journal_paper_doi 10.1107/S2053273314019573
_journal_volume 71
_journal_year 2015
_chemical_formula_moiety 'C36 H24 I6 N12 Zn3, 1.44(C H Cl3)'
_chemical_formula_sum 'C37.44 H25.44 Cl4.32 I6 N12 Zn3'
_chemical_formula_weight 1754.12
_chemical_name_systematic
;
 ?
;
_space_group_crystal_system monoclinic
_space_group_IT_number 15
_space_group_name_Hall '-C 2yc'
_space_group_name_H-M_alt 'C 1 2/c 1'
_symmetry_space_group_name_Hall '-C 2yc'
_symmetry_space_group_name_H-M 'C 1 2/c 1'
_atom_sites_solution_hydrogens geom
_audit_creation_method
;
Olex2 1.2
(compiled 2014.05.21 svn.r2940 for OlexSys, GUI svn.r4846)
;
_cell_angle_alpha 90
_cell_angle_beta 101.031(2)
_cell_angle_gamma 90
_cell_formula_units_Z 8
_cell_length_a 34.655(3)
_cell_length_b 14.7307(14)
_cell_length_c 31.081(3)
_cell_measurement_reflns_used 9406
_cell_measurement_temperature 100(2)
_cell_measurement_theta_max 14.219
_cell_measurement_theta_min 2.176
_cell_volume 15573(3)
_computing_cell_refinement 'SAINT 8.32B (Bruker-AXS, 2013)'
_computing_data_collection 'APEX2 v2014.3 (Bruker-AXS, 2014)'
_computing_data_reduction 'SAINT 8.32B (Bruker-AXS, 2013)'
_computing_molecular_graphics 'Olex2 (Dolomanov et al., 2009)'
_computing_publication_material 'Olex2 (Dolomanov et al., 2009)'
_computing_structure_refinement 'SHELXL-2014 (Sheldrick, 2008)'
_computing_structure_solution 'SHELXTL XT-2014 (Sheldrick, 2008)'
_diffrn_ambient_temperature 100.0
_diffrn_measured_fraction_theta_full 0.959
_diffrn_measured_fraction_theta_max 0.976
_diffrn_measurement_device 'three-circle goniometer with fixed chi'
_diffrn_measurement_device_type 'Bruker D8 goniometer'
_diffrn_measurement_method 'omega and phi scans'
_diffrn_radiation_monochromator 'Si 1 1 1'
_diffrn_radiation_source synchrotron
_diffrn_radiation_type synchrotron
_diffrn_radiation_wavelength 0.41333
_diffrn_reflns_av_R_equivalents 0.0538
_diffrn_reflns_limit_h_max 39
_diffrn_reflns_limit_h_min -41
_diffrn_reflns_limit_k_max 17
_diffrn_reflns_limit_k_min -17
_diffrn_reflns_limit_l_max 36
_diffrn_reflns_limit_l_min -36
_diffrn_reflns_number 115077
_diffrn_reflns_theta_full 14.359
_diffrn_reflns_theta_max 14.270
_diffrn_reflns_theta_min 0.876
_exptl_absorpt_coefficient_mu 1.832
_exptl_absorpt_correction_T_max 0.7438
_exptl_absorpt_correction_T_min 0.6034
_exptl_absorpt_correction_type multi-scan
_exptl_absorpt_process_details
'SADABS-2012/1 (Bruker,2012) was used for absorption correction. wR2(int) was 0.1419 before and 0.0669 after correction. The Ratio of minimum to maximum transmission is 0.8112. The \l/2 correction factor is 0.0015.'
_exptl_crystal_density_diffrn 1.496
_exptl_crystal_description prism
_exptl_crystal_F_000 6524
_exptl_crystal_size_max 0.29
_exptl_crystal_size_mid 0.07
_exptl_crystal_size_min 0.04
_refine_diff_density_max 3.382
_refine_diff_density_min -2.884
_refine_ls_extinction_method none
_refine_ls_goodness_of_fit_ref 1.160
_refine_ls_hydrogen_treatment constr
_refine_ls_matrix_type full
_refine_ls_number_parameters 654
_refine_ls_number_reflns 13521
_refine_ls_number_restraints 92
_refine_ls_restrained_S_all 1.162
_refine_ls_R_factor_all 0.1337
_refine_ls_R_factor_gt 0.0937
_refine_ls_shift/su_max 0.000
_refine_ls_shift/su_mean 0.000
_refine_ls_structure_factor_coef Fsqd
_refine_ls_weighting_details 'w=1/[\s^2^(Fo^2^)+(0.1800P)^2^+400.0000P] where P=(Fo^2^+2Fc^2^)/3'
_refine_ls_weighting_scheme calc
_refine_ls_wR_factor_gt 0.2816
_refine_ls_wR_factor_ref 0.3384
_reflns_number_gt 10586
_reflns_number_total 13521
_reflns_threshold_expression 'I > 2\s(I)'
_cod_data_source_file pc5042sup1.cif
_cod_data_source_block znblank_a
_cod_original_cell_volume 15574(3)
_cod_database_code 2310152
_cod_database_fobs_code 2310152
_shelx_space_group_comment
;
The symmetry employed for this shelxl refinement is uniquely defined
by the following loop, which should always be used as a source of
symmetry information in preference to the above space-group names.
They are only intended as comments.
;
_shelx_estimated_absorpt_t_min 0.619
_shelx_estimated_absorpt_t_max 0.930
_shelxl_version_number 201.4

loop_
_space_group_symop_operation_xyz
'x, y, z'
'-x, y, -z+1/2'
'x+1/2, y+1/2, z'
'-x+1/2, y+1/2, -z+1/2'
'-x, -y, -z'
'x, -y, z-1/2'
'-x+1/2, -y+1/2, -z'
'x+1/2, -y+1/2, z-1/2'

loop_
_atom_site_type_symbol
_atom_site_label
_atom_site_fract_x
_atom_site_fract_y
_atom_site_fract_z
_atom_site_U_iso_or_equiv
_atom_site_adp_type
_atom_site_calc_flag
_atom_site_occupancy
_atom_site_disorder_assembly
_atom_site_disorder_group
C C1 0.8888(5) 0.0252(10) 0.8460(5) 0.071(5) Uani d 1 . .
H H1 0.9127 0.0500 0.8617 0.085 Uiso calc 1 . .
C C2 0.8654(4) 0.0776(9) 0.8133(6) 0.073(5) Uani d 1 . .
H H2 0.8713 0.1397 0.8096 0.087 Uiso calc 1 . .
C C3 0.8335(3) 0.0371(7) 0.7865(4) 0.043(3) Uani d 1 . .
C C4 0.8240(4) -0.0519(8) 0.7954(4) 0.045(3) Uani d 1 . .
H H4 0.8023 -0.0819 0.7777 0.053 Uiso calc 1 . .
C C5 0.8468(4) -0.0954(7) 0.8305(4) 0.042(3) Uani d 1 . .
H H5 0.8398 -0.1553 0.8372 0.050 Uiso calc 1 . .
C C6 0.8103(3) 0.0897(7) 0.7503(4) 0.044(3) Uani d 1 . .
C C7 0.7604(4) 0.1001(8) 0.6925(4) 0.044(3) Uani d 1 . .
C C8 0.7968(4) 0.2216(7) 0.7143(4) 0.041(3) Uani d 1 . .
C C9 0.7842(4) 0.4741(9) 0.6941(5) 0.055(3) Uani d 1 . .
H H9 0.7653 0.5147 0.6784 0.067 Uiso calc 1 . .
C C10 0.7777(4) 0.3811(8) 0.6893(4) 0.051(3) Uani d 1 . .
H H10 0.7552 0.3588 0.6698 0.061 Uiso calc 1 . .
C C11 0.8044(4) 0.3217(7) 0.7132(4) 0.042(3) Uani d 1 . .
C C12 0.8385(5) 0.3559(8) 0.7397(5) 0.062(4) Uani d 1 . .
H H12 0.8579 0.3163 0.7553 0.075 Uiso calc 1 . .
C C13 0.8431(4) 0.4500(9) 0.7425(6) 0.065(4) Uani d 1 . .
H H13 0.8660 0.4741 0.7608 0.078 Uiso calc 1 . .
C C14 0.6856(4) -0.0734(8) 0.6438(4) 0.051(3) Uani d 1 . .
H H14 0.6772 -0.1316 0.6515 0.062 Uiso calc 1 . .
C C15 0.7148(4) -0.0307(8) 0.6712(5) 0.053(3) Uani d 1 . .
H H15 0.7268 -0.0598 0.6977 0.063 Uiso calc 1 . .
C C16 0.7276(3) 0.0542(7) 0.6617(4) 0.041(3) Uani d 1 . .
C C17 0.7089(4) 0.0942(8) 0.6237(4) 0.053(3) Uani d 1 . .
H H17 0.7161 0.1536 0.6164 0.063 Uiso calc 1 . .
C C18 0.6802(4) 0.0494(9) 0.5966(5) 0.059(4) Uani d 1 . .
H H18 0.6680 0.0780 0.5700 0.071 Uiso calc 1 . .
C C19 0.5638(4) 0.0338(9) 0.5197(4) 0.050(3) Uani d 1 . .
H H19 0.5749 0.0256 0.4943 0.060 Uiso calc 1 . .
C C20 0.5328(4) 0.0933(9) 0.5183(4) 0.049(3) Uani d 1 . .
H H20 0.5234 0.1275 0.4925 0.059 Uiso calc 1 . .
C C21 0.5156(4) 0.1027(9) 0.5551(4) 0.047(3) Uani d 1 . .
C C22 0.5325(5) 0.0552(13) 0.5939(5) 0.078(5) Uani d 1 . .
H H22 0.5230 0.0635 0.6204 0.093 Uiso calc 1 . .
C C23 0.5629(5) -0.0031(14) 0.5919(5) 0.085(6) Uani d 1 . .
H H23 0.5731 -0.0383 0.6171 0.102 Uiso calc 1 . .
C C24 0.4825(4) 0.1654(8) 0.5559(4) 0.046(3) Uani d 1 . .
C C25 0.4480(3) 0.2904(8) 0.5317(4) 0.038(2) Uani d 1 . .
C C26 0.4327(3) 0.2088(8) 0.5876(4) 0.046(3) Uani d 1 . .
C C27 0.4038(5) 0.4997(10) 0.4728(5) 0.066(4) Uani d 1 . .
H H27 0.3806 0.5350 0.4710 0.079 Uiso calc 1 . .
C C28 0.4098(5) 0.4257(10) 0.5011(5) 0.062(4) Uani d 1 . .
H H28 0.3915 0.4129 0.5195 0.074 Uiso calc 1 . .
C C29 0.4423(3) 0.3710(8) 0.5026(4) 0.041(3) Uani d 1 . .
C C30 0.4688(4) 0.3959(9) 0.4773(4) 0.047(3) Uani d 1 . .
H H30 0.4918 0.3604 0.4783 0.056 Uiso calc 1 . .
C C31 0.4631(3) 0.4698(9) 0.4509(4) 0.046(3) Uani d 1 . .
H H31 0.4823 0.4854 0.4341 0.055 Uiso calc 1 . .
C C32 0.3965(5) 0.1276(12) 0.6866(5) 0.069(4) Uani d 1 . .
H H32 0.4050 0.0896 0.7113 0.083 Uiso calc 1 . .
C C33 0.4207(5) 0.1401(12) 0.6569(6) 0.068(4) Uani d 1 . .
H H33 0.4457 0.1114 0.6609 0.082 Uiso calc 1 . .
C C34 0.4076(4) 0.1963(8) 0.6204(4) 0.045(3) Uani d 1 . .
C C35 0.3718(4) 0.2374(10) 0.6167(5) 0.053(3) Uani d 1 . .
H H35 0.3624 0.2763 0.5926 0.063 Uiso calc 1 . .
C C36 0.3497(4) 0.2223(9) 0.6481(5) 0.054(3) Uani d 1 . .
H H36 0.3252 0.2526 0.6453 0.065 Uiso calc 1 . .
N N1 0.8786(3) -0.0575(6) 0.8558(3) 0.046(2) Uani d 1 . .
N N2 0.8207(3) 0.1759(6) 0.7461(3) 0.040(2) Uani d 1 . .
N N3 0.7668(3) 0.1869(6) 0.6857(3) 0.039(2) Uani d 1 . .
N N4 0.7794(3) 0.0487(6) 0.7248(3) 0.041(2) Uani d 1 . .
N N5 0.8163(3) 0.5082(7) 0.7201(4) 0.048(2) Uani d 1 . .
N N6 0.6679(3) -0.0350(7) 0.6056(4) 0.050(3) Uani d 1 . .
N N7 0.5788(3) -0.0132(7) 0.5569(3) 0.048(2) Uani d 1 . .
N N8 0.4771(3) 0.2326(6) 0.5262(3) 0.040(2) Uani d 1 . .
N N9 0.4254(3) 0.2828(7) 0.5606(3) 0.044(2) Uani d 1 . .
N N10 0.4612(3) 0.1486(7) 0.5867(3) 0.046(2) Uani d 1 . .
N N11 0.4301(3) 0.5225(7) 0.4478(3) 0.047(2) Uani d 1 . .
N N12 0.3606(3) 0.1682(7) 0.6817(3) 0.046(2) Uani d 1 . .
Zn Zn1_a 0.91792(10) -0.1280(2) 0.90263(10) 0.0433(7) Uani d 0.880(9) A 1
Zn Zn1A_b 0.9093(9) -0.123(2) 0.9097(9) 0.0433(7) Uani d 0.120(9) A 2
Zn Zn2_a 0.6307(4) -0.0852(9) 0.5498(4) 0.0475(6) Uani d 0.137(5) B 1
Zn Zn2A_b 0.62530(6) -0.10278(14) 0.56223(8) 0.0475(6) Uani d 0.863(5) B 2
Zn Zn3_a 0.3177(8) 0.1449(16) 0.7181(7) 0.0448(5) Uani d 0.105(8) C 1
Zn Zn3A_b 0.32837(8) 0.14613(14) 0.73023(9) 0.0448(5) Uani d 0.895(8) C 2
I I1_a 0.88062(11) -0.24386(13) 0.93859(5) 0.0639(7) Uani d 0.880(9) A 1
I I1A_b 0.8643(7) -0.2272(9) 0.9420(4) 0.0639(7) Uani d 0.120(9) A 2
I I2_a 0.97679(7) -0.15415(15) 0.86676(8) 0.0606(6) Uani d 0.880(9) A 1
I I2A_b 0.9693(5) -0.1687(12) 0.8770(6) 0.0606(6) Uani d 0.120(9) A 2
I I3_a 0.6204(5) -0.2421(6) 0.5768(5) 0.0970(9) Uani d 0.137(5) B 1
I I3A_b 0.60666(7) -0.24306(9) 0.60005(8) 0.0970(9) Uani d 0.863(5) B 2
I I4_a 0.6545(4) -0.0708(12) 0.4777(4) 0.0797(7) Uani d 0.137(5) B 1
I I4A_b 0.64787(6) -0.10292(18) 0.48967(7) 0.0797(7) Uani d 0.863(5) B 2
I I5_a 0.3595(6) 0.1701(11) 0.7944(5) 0.0624(5) Uani d 0.105(8) C 1
I I5A_b 0.37241(8) 0.15958(11) 0.80549(7) 0.0624(5) Uani d 0.895(8) C 2
I I6_a 0.2534(5) 0.2236(9) 0.6893(7) 0.0578(6) Uani d 0.105(8) C 1
I I6A_b 0.26512(7) 0.23637(10) 0.70730(10) 0.0578(6) Uani d 0.895(8) C 2
C C37_a 0.7369(11) 0.6096(13) 0.4608(9) 0.086(9) Uani d 0.414(8) D 1
H H37_a 0.7635 0.6200 0.4792 0.103 Uiso calc 0.414(8) D 1
Cl Cl1_a 0.7025(3) 0.6817(8) 0.4781(3) 0.076(3) Uani d 0.414(8) D 1
Cl Cl2_a 0.7381(4) 0.6317(10) 0.4058(4) 0.102(5) Uani d 0.414(8) D 1
Cl Cl3_a 0.7240(8) 0.4952(11) 0.4635(6) 0.152(8) Uani d 0.414(8) D 1
C C39_b 0.7209(5) 0.624(2) 0.5857(13) 0.199(12) Uani d 0.586(8) D 2
H H39_b 0.7205 0.6644 0.6114 0.239 Uiso calc 0.586(8) D 2
Cl Cl7_b 0.7692(2) 0.5986(8) 0.5813(3) 0.099(3) Uani d 0.586(8) D 2
Cl Cl8_b 0.6991(4) 0.5189(18) 0.5933(5) 0.217(9) Uani d 0.586(8) D 2
Cl Cl9_b 0.6977(5) 0.677(2) 0.5370(10) 0.281(16) Uani d 0.586(8) D 2
C C38_b 0.6216(12) 0.068(3) 0.4236(12) 0.252(19) Uani d 0.440(18) E 2
H H38_b 0.6279 0.0096 0.4400 0.302 Uiso calc 0.440(18) E 2
Cl Cl4_b 0.6370(12) 0.160(2) 0.4587(9) 0.258(17) Uani d 0.440(18) E 2
Cl Cl5_b 0.6444(8) 0.0693(17) 0.3782(6) 0.174(11) Uani d 0.440(18) E 2
Cl Cl6_b 0.5707(11) 0.077(4) 0.4056(15) 0.33(2) Uani d 0.440(18) E 2

loop_
_atom_site_aniso_label
_atom_site_aniso_U_11
_atom_site_aniso_U_22
_atom_site_aniso_U_33
_atom_site_aniso_U_12
_atom_site_aniso_U_13
_atom_site_aniso_U_23
C1 0.068(9) 0.048(8) 0.077(10) -0.019(7) -0.035(8) 0.016(7)
C2 0.069(9) 0.029(6) 0.093(11) -0.014(6) -0.051(8) 0.020(7)
C3 0.050(6) 0.021(5) 0.045(6) -0.001(4) -0.019(5) 0.001(4)
C4 0.047(6) 0.028(5) 0.051(6) -0.006(5) -0.012(5) -0.002(5)
C5 0.051(6) 0.021(5) 0.049(6) 0.002(4) -0.003(5) 0.000(4)
C6 0.043(6) 0.025(5) 0.057(7) 0.006(4) -0.006(5) -0.005(5)
C7 0.050(7) 0.036(6) 0.040(6) 0.003(5) -0.008(5) -0.006(5)
C8 0.051(7) 0.024(5) 0.043(6) 0.005(5) -0.004(5) 0.005(4)
C9 0.068(9) 0.031(6) 0.064(8) 0.006(6) 0.005(7) 0.011(6)
C10 0.067(8) 0.027(6) 0.054(7) 0.005(5) 0.000(6) 0.006(5)
C11 0.051(7) 0.021(5) 0.052(6) 0.000(5) 0.003(5) 0.001(5)
C12 0.069(9) 0.026(6) 0.081(10) 0.001(6) -0.014(7) 0.004(6)
C13 0.061(8) 0.030(6) 0.092(11) -0.004(6) -0.012(7) 0.009(7)
C14 0.056(7) 0.035(6) 0.053(7) 0.012(5) -0.017(6) 0.001(5)
C15 0.048(7) 0.033(6) 0.066(8) -0.001(5) -0.018(6) -0.002(6)
C16 0.047(6) 0.028(5) 0.040(6) 0.007(5) -0.011(5) -0.007(4)
C17 0.074(9) 0.030(6) 0.042(6) 0.008(6) -0.019(6) 0.001(5)
C18 0.070(9) 0.035(6) 0.057(7) 0.011(6) -0.023(7) -0.004(6)
C19 0.049(7) 0.049(7) 0.047(7) 0.009(5) -0.004(5) 0.000(5)
C20 0.055(7) 0.042(6) 0.046(7) 0.008(5) -0.001(5) 0.004(5)
C21 0.045(6) 0.046(7) 0.042(6) 0.005(5) -0.012(5) 0.005(5)
C22 0.089(11) 0.084(11) 0.055(8) 0.042(10) 0.000(8) 0.020(8)
C23 0.090(12) 0.114(15) 0.050(8) 0.064(11) 0.011(8) 0.034(9)
C24 0.043(6) 0.038(6) 0.046(6) 0.006(5) -0.018(5) 0.000(5)
C25 0.033(5) 0.038(6) 0.036(5) 0.003(4) -0.010(4) 0.000(5)
C26 0.040(6) 0.043(6) 0.047(6) 0.000(5) -0.013(5) -0.002(5)
C27 0.065(9) 0.052(8) 0.080(10) 0.028(7) 0.009(8) 0.020(7)
C28 0.068(9) 0.060(9) 0.056(8) 0.018(7) 0.008(7) 0.022(7)
C29 0.038(6) 0.036(6) 0.040(6) 0.000(5) -0.012(5) 0.001(5)
C30 0.042(6) 0.043(6) 0.047(6) 0.001(5) -0.014(5) 0.002(5)
C31 0.030(5) 0.049(7) 0.052(7) -0.001(5) -0.010(5) 0.002(5)
C32 0.080(10) 0.068(10) 0.062(9) 0.018(8) 0.018(8) 0.028(8)
C33 0.061(9) 0.072(10) 0.072(10) 0.025(8) 0.013(7) 0.023(8)
C34 0.047(7) 0.038(6) 0.044(6) 0.003(5) -0.005(5) 0.004(5)
C35 0.044(7) 0.056(8) 0.053(7) 0.004(6) 0.000(6) 0.015(6)
C36 0.058(8) 0.043(7) 0.057(8) 0.013(6) 0.001(6) 0.008(6)
N1 0.052(6) 0.024(4) 0.053(6) 0.000(4) -0.014(5) -0.003(4)
N2 0.046(5) 0.020(4) 0.049(5) 0.007(4) -0.005(4) 0.000(4)
N3 0.050(5) 0.018(4) 0.045(5) 0.005(4) 0.001(4) -0.001(4)
N4 0.049(5) 0.020(4) 0.045(5) 0.006(4) -0.015(4) -0.002(4)
N5 0.058(6) 0.029(5) 0.060(6) 0.005(4) 0.013(5) 0.004(4)
N6 0.054(6) 0.031(5) 0.055(6) 0.015(4) -0.014(5) -0.013(4)
N7 0.052(6) 0.042(5) 0.041(5) 0.011(5) -0.010(4) 0.002(4)
N8 0.039(5) 0.036(5) 0.037(5) 0.001(4) -0.008(4) 0.000(4)
N9 0.043(5) 0.037(5) 0.043(5) 0.000(4) -0.011(4) 0.006(4)
N10 0.045(5) 0.044(6) 0.044(5) 0.001(4) -0.004(4) 0.006(4)
N11 0.057(6) 0.037(5) 0.039(5) 0.001(5) -0.012(4) 0.000(4)
N12 0.055(6) 0.036(5) 0.045(5) 0.003(4) 0.004(5) 0.002(4)
Zn1_a 0.0552(18) 0.0280(8) 0.0386(13) 0.0050(10) -0.0112(9) -0.0017(8)
Zn1A_b 0.0552(18) 0.0280(8) 0.0386(13) 0.0050(10) -0.0112(9) -0.0017(8)
Zn2_a 0.0534(10) 0.0334(10) 0.0457(12) 0.0096(7) -0.0156(8) -0.0085(8)
Zn2A_b 0.0534(10) 0.0334(10) 0.0457(12) 0.0096(7) -0.0156(8) -0.0085(8)
Zn3_a 0.0600(15) 0.0234(7) 0.0503(13) 0.0013(9) 0.0092(9) 0.0023(9)
Zn3A_b 0.0600(15) 0.0234(7) 0.0503(13) 0.0013(9) 0.0092(9) 0.0023(9)
I1_a 0.0822(16) 0.0360(7) 0.0674(7) -0.0072(8) -0.0014(8) 0.0052(5)
I1A_b 0.0822(16) 0.0360(7) 0.0674(7) -0.0072(8) -0.0014(8) 0.0052(5)
I2_a 0.0658(10) 0.0603(9) 0.0496(10) 0.0195(7) -0.0043(7) 0.0006(7)
I2A_b 0.0658(10) 0.0603(9) 0.0496(10) 0.0195(7) -0.0043(7) 0.0006(7)
I3_a 0.1432(16) 0.0409(6) 0.0802(15) -0.0266(7) -0.0460(12) 0.0056(7)
I3A_b 0.1432(16) 0.0409(6) 0.0802(15) -0.0266(7) -0.0460(12) 0.0056(7)
I4_a 0.0630(9) 0.1142(17) 0.0560(10) 0.0160(9) -0.0033(7) -0.0383(10)
I4A_b 0.0630(9) 0.1142(17) 0.0560(10) 0.0160(9) -0.0033(7) -0.0383(10)
I5_a 0.0921(13) 0.0436(6) 0.0475(9) 0.0001(7) 0.0032(8) -0.0073(6)
I5A_b 0.0921(13) 0.0436(6) 0.0475(9) 0.0001(7) 0.0032(8) -0.0073(6)
I6_a 0.0695(10) 0.0334(6) 0.0752(13) 0.0119(6) 0.0253(10) 0.0106(6)
I6A_b 0.0695(10) 0.0334(6) 0.0752(13) 0.0119(6) 0.0253(10) 0.0106(6)
C37_a 0.09(3) 0.087(15) 0.081(18) 0.051(16) 0.02(2) 0.03(2)
Cl1_a 0.066(6) 0.099(7) 0.058(5) 0.032(5) 0.001(4) 0.004(5)
Cl2_a 0.093(8) 0.140(11) 0.078(7) 0.076(8) 0.028(6) 0.027(7)
Cl3_a 0.27(3) 0.085(8) 0.102(10) 0.012(12) 0.040(13) -0.006(7)
C39_b 0.056(10) 0.32(2) 0.24(3) 0.043(10) 0.075(11) 0.099(17)
Cl7_b 0.052(4) 0.146(8) 0.099(6) 0.004(4) 0.018(4) -0.018(6)
Cl8_b 0.109(8) 0.40(2) 0.127(10) -0.077(11) -0.016(7) 0.104(14)
Cl9_b 0.113(10) 0.42(3) 0.31(3) 0.032(14) 0.034(12) 0.19(3)
C38_b 0.39(3) 0.23(3) 0.19(2) -0.05(3) 0.19(2) -0.05(2)
Cl4_b 0.43(4) 0.22(3) 0.183(19) -0.04(3) 0.18(2) -0.042(18)
Cl5_b 0.24(2) 0.20(2) 0.105(12) -0.048(17) 0.080(14) -0.044(12)
Cl6_b 0.39(3) 0.36(6) 0.29(3) -0.04(3) 0.17(2) -0.06(3)

loop_
_atom_type_symbol
_atom_type_description
_atom_type_scat_dispersion_real
_atom_type_scat_dispersion_imag
_atom_type_scat_source
C C 0.0000 0.0010 'International Tables Vol C Tables 4.2.6.8 and 6.1.1.4'
H H 0.0000 0.0000 'International Tables Vol C Tables 4.2.6.8 and 6.1.1.4'
Cl Cl 0.0550 0.0530 'International Tables Vol C Tables 4.2.6.8 and 6.1.1.4'
I I -1.9000 0.6870 'International Tables Vol C Tables 4.2.6.8 and 6.1.1.4'
N N 0.0010 0.0010 'International Tables Vol C Tables 4.2.6.8 and 6.1.1.4'
Zn Zn 0.2600 0.5370 'International Tables Vol C Tables 4.2.6.8 and 6.1.1.4'

loop_
_geom_angle_atom_site_label_1
_geom_angle_atom_site_label_2
_geom_angle_atom_site_label_3
_geom_angle_site_symmetry_1
_geom_angle_site_symmetry_3
_geom_angle
C2 C1 H1 . . 119.0
N1 C1 H1 . . 119.0
N1 C1 C2 . . 122.0(12)
C1 C2 H2 . . 120.6
C3 C2 C1 . . 118.9(11)
C3 C2 H2 . . 120.6
C2 C3 C4 . . 118.6(10)
C2 C3 C6 . . 119.4(10)
C4 C3 C6 . . 122.0(10)
C3 C4 H4 . . 120.9
C5 C4 C3 . . 118.2(10)
C5 C4 H4 . . 120.9
C4 C5 H5 . . 118.3
N1 C5 C4 . . 123.5(10)
N1 C5 H5 . . 118.3
N2 C6 C3 . . 117.2(10)
N2 C6 N4 . . 124.6(10)
N4 C6 C3 . . 118.2(10)
N3 C7 C16 . . 117.8(10)
N3 C7 N4 . . 126.7(11)
N4 C7 C16 . . 115.6(10)
N2 C8 C11 . . 115.2(10)
N3 C8 C11 . . 118.6(10)
N3 C8 N2 . . 126.2(10)
C10 C9 H9 . . 118.9
N5 C9 H9 . . 118.9
N5 C9 C10 . . 122.2(12)
C9 C10 H10 . . 120.4
C11 C10 C9 . . 119.2(13)
C11 C10 H10 . . 120.4
C10 C11 C8 . . 122.3(11)
C10 C11 C12 . . 119.4(11)
C12 C11 C8 . . 118.2(10)
C11 C12 H12 . . 121.0
C13 C12 C11 . . 118.0(12)
C13 C12 H12 . . 121.0
C12 C13 H13 . . 118.8
N5 C13 C12 . . 122.3(13)
N5 C13 H13 . . 118.8
C15 C14 H14 . . 119.4
C15 C14 N6 . . 121.2(13)
N6 C14 H14 . . 119.4
C14 C15 H15 . . 119.2
C14 C15 C16 . . 121.5(12)
C16 C15 H15 . . 119.2
C15 C16 C7 . . 120.6(11)
C17 C16 C7 . . 122.2(11)
C17 C16 C15 . . 117.2(11)
C16 C17 H17 . . 120.0
C18 C17 C16 . . 120.0(12)
C18 C17 H17 . . 120.0
C17 C18 H18 . . 118.6
C17 C18 N6 . . 122.9(12)
N6 C18 H18 . . 118.6
C20 C19 H19 . . 119.4
N7 C19 H19 . . 119.4
N7 C19 C20 . . 121.3(12)
C19 C20 H20 . . 120.4
C19 C20 C21 . . 119.3(12)
C21 C20 H20 . . 120.4
C20 C21 C22 . . 118.4(12)
C20 C21 C24 . . 122.2(11)
C22 C21 C24 . . 119.2(13)
C21 C22 H22 . . 121.2
C23 C22 C21 . . 117.7(15)
C23 C22 H22 . . 121.2
C22 C23 H23 . . 118.1
N7 C23 C22 . . 123.8(13)
N7 C23 H23 . . 118.1
N8 C24 C21 . . 117.1(12)
N10 C24 C21 . . 115.7(10)
N10 C24 N8 . . 127.2(11)
N8 C25 C29 . . 116.3(10)
N9 C25 C29 . . 117.4(10)
N9 C25 N8 . . 126.3(10)
N9 C26 C34 . . 117.3(11)
N10 C26 C34 . . 118.1(11)
N10 C26 N9 . . 124.7(12)
C28 C27 H27 . . 119.2
N11 C27 H27 . . 119.2
N11 C27 C28 . . 121.6(13)
C27 C28 H28 . . 119.9
C29 C28 C27 . . 120.1(14)
C29 C28 H28 . . 119.9
C28 C29 C25 . . 120.2(12)
C30 C29 C25 . . 122.6(11)
C30 C29 C28 . . 117.2(11)
C29 C30 H30 . . 119.1
C31 C30 C29 . . 121.8(12)
C31 C30 H30 . . 119.1
C30 C31 H31 . . 119.3
C30 C31 N11 . . 121.4(12)
N11 C31 H31 . . 119.3
C33 C32 H32 . . 119.1
N12 C32 H32 . . 119.1
N12 C32 C33 . . 121.9(13)
C32 C33 H33 . . 120.8
C32 C33 C34 . . 118.4(13)
C34 C33 H33 . . 120.8
C33 C34 C26 . . 119.2(11)
C35 C34 C26 . . 122.4(11)
C35 C34 C33 . . 118.4(13)
C34 C35 H35 . . 120.3
C34 C35 C36 . . 119.5(12)
C36 C35 H35 . . 120.3
C35 C36 H36 . . 118.2
N12 C36 C35 . . 123.5(12)
N12 C36 H36 . . 118.2
C1 N1 C5 . . 118.4(10)
C1 N1 Zn1_a . . 116.9(8)
C1 N1 Zn1A_b . . 120.1(12)
C5 N1 Zn1_a . . 123.8(8)
C5 N1 Zn1A_b . . 121.4(12)
C6 N2 C8 . . 114.2(10)
C7 N3 C8 . . 113.5(9)
C7 N4 C6 . . 114.5(10)
C9 N5 C13 . . 118.8(11)
C9 N5 Zn3_a . 3 112.2(10)
C9 N5 Zn3A_b . 3 125.2(8)
C13 N5 Zn3_a . 3 129.0(12)
C13 N5 Zn3A_b . 3 116.1(9)
C14 N6 C18 . . 117.1(11)
C14 N6 Zn2_a . . 133.2(9)
C14 N6 Zn2A_b . . 121.3(9)
C18 N6 Zn2_a . . 108.8(9)
C18 N6 Zn2A_b . . 121.6(8)
C19 N7 Zn2_a . . 110.9(9)
C19 N7 Zn2A_b . . 123.9(9)
C23 N7 C19 . . 119.4(11)
C23 N7 Zn2_a . . 129.4(9)
C23 N7 Zn2A_b . . 116.7(8)
C24 N8 C25 . . 112.7(10)
C25 N9 C26 . . 115.2(10)
C26 N10 C24 . . 113.9(10)
C27 N11 C31 . . 117.7(11)
C27 N11 Zn1_a . 8_455 120.1(9)
C27 N11 Zn1A_b . 8_455 109.1(12)
C31 N11 Zn1_a . 8_455 122.0(9)
C31 N11 Zn1A_b . 8_455 133.0(13)
C32 N12 Zn3_a . . 127.2(11)
C32 N12 Zn3A_b . . 117.3(9)
C36 N12 C32 . . 118.2(12)
C36 N12 Zn3_a . . 114.3(11)
C36 N12 Zn3A_b . . 124.4(9)
N1 Zn1_a N11 . 8_556 97.0(4)
N1 Zn1_a I1_a . . 109.0(3)
N1 Zn1_a I2_a . . 104.1(3)
N11 Zn1_a I1_a 8_556 . 105.1(3)
N11 Zn1_a I2_a 8_556 . 109.4(3)
I1_a Zn1_a I2_a . . 127.95(13)
N1 Zn1A_b I1A_b . . 110.4(13)
N1 Zn1A_b I2A_b . . 97.7(11)
N11 Zn1A_b N1 8_556 . 102.3(14)
N11 Zn1A_b I1A_b 8_556 . 113.9(12)
N11 Zn1A_b I2A_b 8_556 . 101.8(13)
I1A_b Zn1A_b I2A_b . . 127.2(12)
N6 Zn2_a N7 . . 97.8(6)
N6 Zn2_a I3_a . . 98.8(6)
N6 Zn2_a I4_a . . 116.7(8)
N7 Zn2_a I3_a . . 104.2(7)
N7 Zn2_a I4_a . . 118.2(7)
I3_a Zn2_a I4_a . . 117.6(7)
N6 Zn2A_b N7 . . 101.2(4)
N6 Zn2A_b I3A_b . . 108.0(3)
N6 Zn2A_b I4A_b . . 106.2(4)
N7 Zn2A_b I3A_b . . 107.2(3)
N7 Zn2A_b I4A_b . . 107.4(3)
I3A_b Zn2A_b I4A_b . . 124.50(10)
N5 Zn3_a N12 3_445 . 102.0(12)
N5 Zn3_a I5_a 3_445 . 97.4(9)
N5 Zn3_a I6_a 3_445 . 116.5(11)
N12 Zn3_a I5_a . . 98.3(10)
N12 Zn3_a I6_a . . 114.2(10)
I6_a Zn3_a I5_a . . 124.6(11)
N5 Zn3A_b I5A_b 3_445 . 106.4(3)
N5 Zn3A_b I6A_b 3_445 . 109.2(3)
N12 Zn3A_b N5 . 3_445 99.5(4)
N12 Zn3A_b I5A_b . . 110.2(3)
N12 Zn3A_b I6A_b . . 105.7(3)
I5A_b Zn3A_b I6A_b . . 123.33(10)
Cl1_a C37_a H37_a . . 109.7
Cl2_a C37_a H37_a . . 109.7
Cl2_a C37_a Cl1_a . . 109.4(15)
Cl3_a C37_a H37_a . . 109.7
Cl3_a C37_a Cl1_a . . 112.0(17)
Cl3_a C37_a Cl2_a . . 106.3(16)
Cl7_b C39_b H39_b . . 110.4
Cl7_b C39_b Cl8_b . . 105.5(16)
Cl7_b C39_b Cl9_b . . 108.3(17)
Cl8_b C39_b H39_b . . 110.4
Cl8_b C39_b Cl9_b . . 112(2)
Cl9_b C39_b H39_b . . 110.4
Cl4_b C38_b H38_b . . 109.5
Cl5_b C38_b H38_b . . 109.5
Cl5_b C38_b Cl4_b . . 111(2)
Cl5_b C38_b Cl6_b . . 109(2)
Cl6_b C38_b H38_b . . 109.5
Cl6_b C38_b Cl4_b . . 108(2)

loop_
_geom_bond_atom_site_label_1
_geom_bond_atom_site_label_2
_geom_bond_site_symmetry_2
_geom_bond_distance
C1 H1 . 0.9500
C1 C2 . 1.405(18)
C1 N1 . 1.320(17)
C2 H2 . 0.9500
C2 C3 . 1.384(16)
C3 C4 . 1.394(16)
C3 C6 . 1.472(15)
C4 H4 . 0.9500
C4 C5 . 1.378(16)
C5 H5 . 0.9500
C5 N1 . 1.344(15)
C6 N2 . 1.335(15)
C6 N4 . 1.347(15)
C7 C16 . 1.499(15)
C7 N3 . 1.322(16)
C7 N4 . 1.326(15)
C8 C11 . 1.499(15)
C8 N2 . 1.341(14)
C8 N3 . 1.333(15)
C9 H9 . 0.9500
C9 C10 . 1.391(18)
C9 N5 . 1.340(18)
C10 H10 . 0.9500
C10 C11 . 1.382(17)
C11 C12 . 1.398(19)
C12 H12 . 0.9500
C12 C13 . 1.396(18)
C13 H13 . 0.9500
C13 N5 . 1.357(17)
C14 H14 . 0.9500
C14 C15 . 1.347(18)
C14 N6 . 1.354(16)
C15 H15 . 0.9500
C15 C16 . 1.378(18)
C16 C17 . 1.369(16)
C17 H17 . 0.9500
C17 C18 . 1.346(18)
C18 H18 . 0.9500
C18 N6 . 1.360(18)
C19 H19 . 0.9500
C19 C20 . 1.379(18)
C19 N7 . 1.362(16)
C20 H20 . 0.9500
C20 C21 . 1.395(19)
C21 C22 . 1.422(18)
C21 C24 . 1.476(17)
C22 H22 . 0.9500
C22 C23 . 1.37(2)
C23 H23 . 0.9500
C23 N7 . 1.318(19)
C24 N8 . 1.342(15)
C24 N10 . 1.339(17)
C25 C29 . 1.482(16)
C25 N8 . 1.356(15)
C25 N9 . 1.306(16)
C26 C34 . 1.473(19)
C26 N9 . 1.370(16)
C26 N10 . 1.329(16)
C27 H27 . 0.9500
C27 C28 . 1.392(19)
C27 N11 . 1.35(2)
C28 H28 . 0.9500
C28 C29 . 1.377(19)
C29 C30 . 1.370(19)
C30 H30 . 0.9500
C30 C31 . 1.356(18)
C31 H31 . 0.9500
C31 N11 . 1.368(16)
C32 H32 . 0.9500
C32 C33 . 1.37(2)
C32 N12 . 1.362(19)
C33 H33 . 0.9500
C33 C34 . 1.409(19)
C34 C35 . 1.364(18)
C35 H35 . 0.9500
C35 C36 . 1.37(2)
C36 H36 . 0.9500
C36 N12 . 1.311(16)
N1 Zn1_a . 2.074(10)
N1 Zn1A_b . 2.05(3)
N5 Zn3_a 3 2.02(3)
N5 Zn3A_b 3 2.086(10)
N6 Zn2_a . 2.089(16)
N6 Zn2A_b . 2.057(10)
N7 Zn2_a . 2.137(17)
N7 Zn2A_b . 2.065(10)
N11 Zn1_a 8_455 2.082(10)
N11 Zn1A_b 8_455 1.95(3)
N12 Zn3_a . 2.06(3)
N12 Zn3A_b . 2.067(11)
Zn1_a N11 8_556 2.083(11)
Zn1_a I1_a . 2.527(3)
Zn1_a I2_a . 2.535(2)
Zn1A_b N11 8_556 1.95(3)
Zn1A_b I1A_b . 2.53(3)
Zn1A_b I2A_b . 2.57(3)
Zn2_a I3_a . 2.507(14)
Zn2_a I4_a . 2.540(14)
Zn2A_b I3A_b . 2.522(3)
Zn2A_b I4A_b . 2.524(3)
Zn3_a N5 3_445 2.02(3)
Zn3_a I5_a . 2.560(16)
Zn3_a I6_a . 2.52(3)
Zn3A_b N5 3_445 2.086(10)
Zn3A_b I5A_b . 2.545(2)
Zn3A_b I6A_b . 2.546(2)
C37_a H37_a . 1.0000
C37_a Cl1_a . 1.755(18)
C37_a Cl2_a . 1.750(18)
C37_a Cl3_a . 1.749(19)
C39_b H39_b . 1.0000
C39_b Cl7_b . 1.747(19)
C39_b Cl8_b . 1.75(2)
C39_b Cl9_b . 1.75(2)
C38_b H38_b . 1.0000
C38_b Cl4_b . 1.75(2)
C38_b Cl5_b . 1.74(2)
C38_b Cl6_b . 1.75(2)

loop_
_geom_torsion_atom_site_label_1
_geom_torsion_atom_site_label_2
_geom_torsion_atom_site_label_3
_geom_torsion_atom_site_label_4
_geom_torsion_site_symmetry_4
_geom_torsion
C1 C2 C3 C4 . 5(3)
C1 C2 C3 C6 . -176.2(16)
C2 C1 N1 C5 . 7(3)
C2 C1 N1 Zn1_a . 176.8(15)
C2 C1 N1 Zn1A_b . -170.7(17)
C2 C3 C4 C5 . 0(2)
C2 C3 C6 N2 . -2(2)
C2 C3 C6 N4 . -180.0(14)
C3 C4 C5 N1 . -2(2)
C3 C6 N2 C8 . -175.9(11)
C3 C6 N4 C7 . -178.9(11)
C4 C3 C6 N2 . 176.6(12)
C4 C3 C6 N4 . -1.4(19)
C4 C5 N1 C1 . -1(2)
C4 C5 N1 Zn1_a . -170.4(10)
C4 C5 N1 Zn1A_b . 176.3(13)
C6 C3 C4 C5 . -178.5(12)
C7 C16 C17 C18 . 178.5(13)
C8 C11 C12 C13 . -172.5(14)
C9 C10 C11 C8 . 171.7(13)
C9 C10 C11 C12 . -4(2)
C10 C9 N5 C13 . 0(2)
C10 C9 N5 Zn3_a 3 178.0(14)
C10 C9 N5 Zn3A_b 3 -179.1(10)
C10 C11 C12 C13 . 3(2)
C11 C8 N2 C6 . 171.5(11)
C11 C8 N3 C7 . -173.5(11)
C11 C12 C13 N5 . -1(3)
C12 C13 N5 C9 . 0(2)
C12 C13 N5 Zn3_a 3 -178.2(16)
C12 C13 N5 Zn3A_b 3 178.6(14)
C14 C15 C16 C7 . -179.5(13)
C14 C15 C16 C17 . 1(2)
C15 C14 N6 C18 . -2(2)
C15 C14 N6 Zn2_a . 166.1(12)
C15 C14 N6 Zn2A_b . 176.8(11)
C15 C16 C17 C18 . -2(2)
C16 C7 N3 C8 . -179.2(11)
C16 C7 N4 C6 . 176.0(11)
C16 C17 C18 N6 . 1(2)
C17 C18 N6 C14 . 1(2)
C17 C18 N6 Zn2_a . -170.0(13)
C17 C18 N6 Zn2A_b . -177.8(12)
C19 C20 C21 C22 . 4(2)
C19 C20 C21 C24 . 179.7(12)
C20 C19 N7 C23 . 1(2)
C20 C19 N7 Zn2_a . -172.8(11)
C20 C19 N7 Zn2A_b . -179.5(10)
C20 C21 C22 C23 . -5(3)
C20 C21 C24 N8 . -19.9(17)
C20 C21 C24 N10 . 160.3(12)
C21 C22 C23 N7 . 4(3)
C21 C24 N8 C25 . -175.4(10)
C21 C24 N10 C26 . 177.3(10)
C22 C21 C24 N8 . 155.3(14)
C22 C21 C24 N10 . -24.5(18)
C22 C23 N7 C19 . -2(3)
C22 C23 N7 Zn2_a . 170.5(16)
C22 C23 N7 Zn2A_b . 178.4(18)
C24 C21 C22 C23 . 179.4(17)
C25 C29 C30 C31 . 179.9(11)
C26 C34 C35 C36 . 179.3(12)
C27 C28 C29 C25 . -177.9(13)
C27 C28 C29 C30 . 4(2)
C28 C27 N11 C31 . 1(2)
C28 C27 N11 Zn1_a 8_455 175.5(12)
C28 C27 N11 Zn1A_b 8_455 175.6(16)
C28 C29 C30 C31 . -1.8(18)
C29 C25 N8 C24 . 175.1(9)
C29 C25 N9 C26 . -177.9(9)
C29 C30 C31 N11 . -0.8(18)
C30 C31 N11 C27 . 1.4(18)
C30 C31 N11 Zn1_a 8_455 -173.4(9)
C30 C31 N11 Zn1A_b 8_455 -172.1(15)
C32 C33 C34 C26 . -178.6(15)
C32 C33 C34 C35 . 1(2)
C33 C32 N12 C36 . -2(2)
C33 C32 N12 Zn3_a . 171.5(15)
C33 C32 N12 Zn3A_b . -178.1(14)
C33 C34 C35 C36 . -1(2)
C34 C26 N9 C25 . -179.0(10)
C34 C26 N10 C24 . 180.0(10)
C34 C35 C36 N12 . -1(2)
C35 C36 N12 C32 . 3(2)
C35 C36 N12 Zn3_a . -171.5(13)
C35 C36 N12 Zn3A_b . 178.6(11)
N1 C1 C2 C3 . -9(3)
N2 C6 N4 C7 . 3.2(19)
N2 C8 C11 C10 . -165.6(12)
N2 C8 C11 C12 . 9.9(18)
N2 C8 N3 C7 . 3.6(18)
N3 C7 C16 C15 . -168.4(12)
N3 C7 C16 C17 . 10.7(19)
N3 C7 N4 C6 . -5.8(19)
N3 C8 C11 C10 . 11.8(19)
N3 C8 C11 C12 . -172.7(13)
N3 C8 N2 C6 . -5.8(18)
N4 C6 N2 C8 . 2.0(18)
N4 C7 C16 C15 . 9.9(18)
N4 C7 C16 C17 . -171.0(12)
N4 C7 N3 C8 . 2.7(19)
N5 C9 C10 C11 . 2(2)
N6 C14 C15 C16 . 1(2)
N7 C19 C20 C21 . -3(2)
N8 C24 N10 C26 . -2.4(17)
N8 C25 C29 C28 . 170.1(12)
N8 C25 C29 C30 . -11.7(15)
N8 C25 N9 C26 . 0.3(16)
N9 C25 C29 C28 . -11.5(16)
N9 C25 C29 C30 . 166.7(11)
N9 C25 N8 C24 . -3.1(16)
N9 C26 C34 C33 . -160.6(13)
N9 C26 C34 C35 . 19.3(18)
N9 C26 N10 C24 . -1.0(17)
N10 C24 N8 C25 . 4.3(16)
N10 C26 C34 C33 . 18.4(18)
N10 C26 C34 C35 . -161.7(12)
N10 C26 N9 C25 . 2.0(16)
N11 C27 C28 C29 . -3(2)
N12 C32 C33 C34 . 0(3)
